data_4078356
loop_
_publ_author_name
'Werner, Helmut'
'Gevert, Olaf'
'Haquette, Pierre'

_publ_section_title
;
 Five- and Six-Coordinate Bis(alkynyl)rhodium(III) Complexes Containing a
 Rh&#x2212;SnPh3Bond
;
_journal_issue 4
_journal_name_full Organometallics
_journal_page_first 803
_journal_paper_doi 10.1021/om960970o
_journal_volume 16
_journal_year 1997
_chemical_formula_sum 'C34 H52 I P2 Rh'
_chemical_formula_weight 752.51
_chemical_name_systematic
; 
 ? 
;
_space_group_IT_number 14
_symmetry_cell_setting monoclinic
_symmetry_Int_Tables_number 14
_symmetry_space_group_name_Hall '-P 2ybc'
_symmetry_space_group_name_H-M 'P 1 21/c 1'
_atom_sites_solution_hydrogens geom
_atom_sites_solution_primary direct
_atom_sites_solution_secondary difmap
_audit_creation_method SHELXL
_cell_angle_alpha 90.00
_cell_angle_beta 93.05(4)
_cell_angle_gamma 90.00
_cell_formula_units_Z 4
_cell_length_a 12.719(9)
_cell_length_b 12.474(4)
_cell_length_c 24.50(4)
_cell_measurement_reflns_used 25
_cell_measurement_temperature 293(2)
_cell_measurement_theta_max 15
_cell_measurement_theta_min 10
_cell_volume 3882(7)
_computing_cell_refinement 'CAD4 (Enraf-Nonius)'
_computing_data_collection 'CAD4 (Enraf-Nonius)'
_computing_data_reduction 'BEGIN (SDP)'
_computing_structure_refinement 'SHELXL-93 (Sheldrick, 1993)'
_computing_structure_solution 'SHELXS-86 (Sheldrick, 1990)'
_diffrn_ambient_temperature 293(2)
_diffrn_measurement_device 'CAD4 (Enraf-Nonius)'
_diffrn_measurement_method 'Omega-Theta scans'
_diffrn_radiation_monochromator graphite
_diffrn_radiation_source 'fine-focus sealed tube'
_diffrn_radiation_type 'Mo K\a'
_diffrn_radiation_wavelength 0.70930
_diffrn_reflns_av_R_equivalents 0.0152
_diffrn_reflns_av_sigmaI/netI 0.0201
_diffrn_reflns_limit_h_max 14
_diffrn_reflns_limit_h_min 0
_diffrn_reflns_limit_k_max 14
_diffrn_reflns_limit_k_min 0
_diffrn_reflns_limit_l_max 25
_diffrn_reflns_limit_l_min -25
_diffrn_reflns_number 6517
_diffrn_reflns_theta_max 24.95
_diffrn_reflns_theta_min 2.28
_diffrn_standards_decay_% 0.9
_diffrn_standards_interval_time 60
_diffrn_standards_number 2
_exptl_absorpt_coefficient_mu 1.440
_exptl_absorpt_correction_T_max 1.0
_exptl_absorpt_correction_T_min 0.9322
_exptl_absorpt_correction_type empirical
_exptl_crystal_colour yellow
_exptl_crystal_density_diffrn 1.402
_exptl_crystal_description prism
_exptl_crystal_F_000 1536
_exptl_crystal_size_max 0.45
_exptl_crystal_size_mid 0.30
_exptl_crystal_size_min 0.25
_refine_diff_density_max 0.501
_refine_diff_density_min -0.515
_refine_ls_extinction_method none
_refine_ls_goodness_of_fit_all 1.057
_refine_ls_goodness_of_fit_obs 1.060
_refine_ls_hydrogen_treatment refxyz
_refine_ls_matrix_type full
_refine_ls_number_parameters 355
_refine_ls_number_reflns 6219
_refine_ls_number_restraints 0
_refine_ls_restrained_S_all 1.058
_refine_ls_restrained_S_obs 1.060
_refine_ls_R_factor_all 0.0428
_refine_ls_R_factor_obs 0.0293
_refine_ls_shift/esd_max -0.001
_refine_ls_shift/esd_mean 0.000
_refine_ls_structure_factor_coef Fsqd
_refine_ls_weighting_details 'w=1/[\s^2^(Fo^2^)+(0.0267P)^2^+3.4808P] where P=(Fo^2^+2Fc^2^)/3'
_refine_ls_weighting_scheme calc
_refine_ls_wR_factor_all 0.0710
_refine_ls_wR_factor_obs 0.0631
_reflns_number_observed 4966
_reflns_number_total 6220
_reflns_observed_criterion >2sigma(I)
_cod_data_source_file om803.cif
_cod_data_source_block 4
_cod_depositor_comments
;
The following automatic conversions were performed:

'_refine_ls_weighting_scheme' value 'calc
w=1/[\s^2^(Fo^2^)+(0.0267P)^2^+3.4808P] where P=(Fo^2^+2Fc^2^)/3' was
changed to 'calc'. New tag '_refine_ls_weighting_details' was
created. The value of the new tag was set to
'w=1/[\s^2^(Fo^2^)+(0.0267P)^2^+3.4808P] where P=(Fo^2^+2Fc^2^)/3'.

Automatic conversion script
Id: cif_fix_values 3143 2015-03-26 13:38:13Z robertas 
;
_cod_original_cell_volume 3565(7)
_cod_database_code 4078356

loop_
_symmetry_equiv_pos_as_xyz
'x, y, z'
'-x, y+1/2, -z+1/2'
'-x, -y, -z'
'x, -y-1/2, z-1/2'

loop_
_atom_site_aniso_label
_atom_site_aniso_U_11
_atom_site_aniso_U_22
_atom_site_aniso_U_33
_atom_site_aniso_U_23
_atom_site_aniso_U_13
_atom_site_aniso_U_12
Rh 0.03558(13) 0.04262(15) 0.03288(13) 0.00049(11) 0.00194(10) -0.00139(11)
P1 0.0435(5) 0.0621(6) 0.0416(5) 0.0099(4) 0.0096(4) 0.0053(4)
P2 0.0515(5) 0.0465(5) 0.0376(4) 0.0028(4) 0.0090(4) -0.0018(4)
I 0.0650(2) 0.0513(2) 0.05393(15) 0.00446(11) 0.01274(12) 0.00823(12)
C1 0.042(2) 0.051(2) 0.038(2) 0.003(2) -0.0006(14) -0.001(2)
C2 0.040(2) 0.049(2) 0.043(2) 0.003(2) 0.0037(14) 0.005(2)
C3 0.043(2) 0.050(2) 0.046(2) -0.002(2) 0.0029(15) 0.008(2)
C4 0.051(2) 0.052(2) 0.056(2) -0.007(2) 0.002(2) 0.003(2)
C10 0.062(2) 0.066(3) 0.062(2) 0.016(2) 0.009(2) -0.007(2)
C11 0.069(3) 0.106(4) 0.071(3) 0.028(3) 0.034(2) 0.033(3)
C12 0.069(2) 0.065(2) 0.036(2) 0.006(2) 0.000(2) 0.008(2)
C13 0.085(3) 0.087(4) 0.096(4) 0.012(3) -0.003(3) -0.031(3)
C14 0.099(4) 0.095(4) 0.085(3) 0.039(3) 0.025(3) -0.017(3)
C15 0.052(3) 0.154(5) 0.113(4) 0.046(4) 0.025(3) 0.021(3)
C16 0.116(4) 0.160(6) 0.070(3) 0.023(3) 0.053(3) 0.062(4)
C17 0.128(4) 0.078(3) 0.069(3) -0.006(3) -0.035(3) -0.002(3)
C18 0.065(3) 0.102(4) 0.069(3) -0.005(3) -0.015(2) 0.017(3)
C20 0.052(2) 0.059(2) 0.068(2) 0.003(2) 0.015(2) -0.008(2)
C21 0.071(3) 0.057(2) 0.054(2) 0.016(2) 0.010(2) 0.003(2)
C22 0.095(3) 0.063(3) 0.040(2) -0.004(2) 0.022(2) 0.001(2)
C23 0.062(3) 0.090(3) 0.085(3) -0.021(3) 0.002(2) -0.017(2)
C24 0.048(3) 0.084(3) 0.170(6) 0.009(4) -0.008(3) -0.001(2)
C25 0.105(4) 0.073(3) 0.096(4) 0.040(3) 0.027(3) 0.004(3)
C26 0.086(3) 0.099(4) 0.067(3) 0.023(3) -0.006(2) 0.009(3)
C27 0.127(4) 0.078(3) 0.050(2) -0.016(2) 0.003(3) -0.006(3)
C28 0.160(5) 0.092(4) 0.064(3) 0.000(3) 0.063(3) -0.003(4)
C30 0.050(2) 0.049(2) 0.047(2) -0.011(2) 0.000(2) 0.007(2)
C31 0.074(3) 0.060(3) 0.054(2) -0.003(2) 0.006(2) -0.004(2)
C32 0.092(3) 0.082(3) 0.048(2) -0.016(2) -0.002(2) -0.005(3)
C33 0.078(3) 0.052(3) 0.087(3) -0.024(2) -0.002(2) -0.004(2)
C34 0.092(3) 0.043(2) 0.083(3) -0.003(2) -0.001(3) -0.003(2)
C35 0.087(3) 0.054(2) 0.053(2) 0.004(2) -0.007(2) 0.007(2)
C40 0.044(2) 0.061(2) 0.050(2) 0.009(2) -0.008(2) -0.008(2)
C41 0.069(3) 0.074(3) 0.068(3) -0.004(2) -0.010(2) -0.017(2)
C42 0.097(4) 0.127(5) 0.080(3) -0.008(3) -0.024(3) -0.050(4)
C43 0.071(4) 0.192(8) 0.098(4) 0.033(5) -0.044(3) -0.035(4)
C44 0.066(3) 0.146(6) 0.112(5) 0.033(4) -0.031(3) 0.008(4)
C45 0.057(2) 0.086(3) 0.077(3) 0.014(2) -0.013(2) 0.006(2)

loop_
_atom_site_label
_atom_site_type_symbol
_atom_site_fract_x
_atom_site_fract_y
_atom_site_fract_z
_atom_site_U_iso_or_equiv
_atom_site_thermal_displace_type
_atom_site_occupancy
_atom_site_calc_flag
_atom_site_refinement_flags
Rh Rh 0.25132(2) 0.15918(2) 0.147045(10) 0.03702(8) Uani 1 d .
P1 P 0.30993(7) 0.22129(8) 0.05436(4) 0.0488(2) Uani 1 d .
P2 P 0.16549(7) 0.07911(7) 0.22723(4) 0.0450(2) Uani 1 d .
I I 0.14291(2) 0.34023(2) 0.161019(11) 0.05639(9) Uani 1 d .
C1 C 0.3861(2) 0.0750(3) 0.16546(14) 0.0440(8) Uani 1 d .
C2 C 0.3302(2) 0.0117(3) 0.13365(14) 0.0441(8) Uani 1 d .
C3 C 0.3012(3) -0.0815(3) 0.10411(15) 0.0461(8) Uani 1 d .
C4 C 0.2672(3) -0.1578(3) 0.0770(2) 0.0528(9) Uani 1 d .
C10 C 0.3341(3) 0.3673(3) 0.0486(2) 0.0630(10) Uani 1 d .
H10 H 0.2658(3) 0.4006(3) 0.0550(2) 0.076 Uiso 1 calc R
C11 C 0.4242(3) 0.1482(4) 0.0254(2) 0.0810(14) Uani 1 d .
H11 H 0.4153(3) 0.0731(4) 0.0370(2) 0.097 Uiso 1 calc R
C12 C 0.2063(3) 0.1947(3) -0.0054(2) 0.0571(10) Uani 1 d .
H12 H 0.2356(3) 0.2141(3) -0.0434(2) 0.068 Uiso 1 calc R
C13 C 0.4077(4) 0.4113(4) 0.0981(2) 0.090(2) Uani 1 d .
H13A H 0.3873(18) 0.3840(23) 0.1357(3) 0.135 Uiso 1 calc R
H13B H 0.4037(21) 0.4882(4) 0.0983(10) 0.135 Uiso 1 calc R
H13C H 0.4786(6) 0.3896(24) 0.0916(9) 0.135 Uiso 1 calc R
C14 C 0.3644(4) 0.4092(4) -0.0126(2) 0.092(2) Uani 1 d .
H14A H 0.3159(18) 0.3816(24) -0.0430(3) 0.139 Uiso 1 calc R
H14B H 0.4344(12) 0.3860(25) -0.0201(7) 0.139 Uiso 1 calc R
H14C H 0.3617(28) 0.4861(4) -0.0129(6) 0.139 Uiso 1 calc R
C15 C 0.5291(3) 0.1841(5) 0.0556(2) 0.105(2) Uani 1 d .
H15A H 0.5813(9) 0.1297(15) 0.0507(16) 0.158 Uiso 1 calc R
H15B H 0.5204(9) 0.1955(33) 0.0972(4) 0.158 Uiso 1 calc R
H15C H 0.5513(17) 0.2497(18) 0.0377(13) 0.158 Uiso 1 calc R
C16 C 0.4333(5) 0.1470(5) -0.0431(2) 0.114(2) Uani 1 d .
H16A H 0.3684(14) 0.1218(34) -0.0619(2) 0.170 Uiso 1 calc R
H16B H 0.4896(24) 0.1002(29) -0.0531(3) 0.170 Uiso 1 calc R
H16C H 0.4474(35) 0.2182(8) -0.0567(3) 0.170 Uiso 1 calc R
C17 C 0.1805(4) 0.0756(4) -0.0080(2) 0.093(2) Uani 1 d .
H17A H 0.2440(6) 0.0354(4) -0.0122(16) 0.140 Uiso 1 calc R
H17B H 0.1324(23) 0.0617(6) -0.0415(10) 0.140 Uiso 1 calc R
H17C H 0.1488(26) 0.0546(7) 0.0280(7) 0.140 Uiso 1 calc R
C18 C 0.1073(3) 0.2597(4) 0.0002(2) 0.0793(13) Uani 1 d .
H18A H 0.1242(5) 0.3347(4) -0.0004(15) 0.119 Uiso 1 calc R
H18B H 0.0764(14) 0.2424(20) 0.0370(7) 0.119 Uiso 1 calc R
H18C H 0.0583(11) 0.2434(20) -0.0325(8) 0.119 Uiso 1 calc R
C20 C 0.0358(3) 0.0228(3) 0.2006(2) 0.0589(10) Uani 1 d .
H20 H 0.0080(3) -0.0171(3) 0.2338(2) 0.071 Uiso 1 calc R
C21 C 0.2336(3) -0.0401(3) 0.2609(2) 0.0603(10) Uani 1 d .
H21 H 0.2680(3) -0.0746(3) 0.2280(2) 0.072 Uiso 1 calc R
C22 C 0.1299(4) 0.1696(3) 0.2884(2) 0.0655(11) Uani 1 d .
H22 H 0.0814(4) 0.2221(3) 0.2696(2) 0.079 Uiso 1 calc R
C23 C 0.0487(3) -0.0573(4) 0.1499(2) 0.0791(13) Uani 1 d .
H23A H -0.0160(9) -0.0957(19) 0.1423(10) 0.119 Uiso 1 calc R
H23B H 0.1040(18) -0.1069(16) 0.1609(6) 0.119 Uiso 1 calc R
H23C H 0.0662(25) -0.0194(4) 0.1146(4) 0.119 Uiso 1 calc R
C24 C -0.0455(3) 0.1066(4) 0.1818(3) 0.101(2) Uani 1 d .
H24A H -0.0567(23) 0.1535(20) 0.2147(6) 0.152 Uiso 1 calc R
H24B H -0.1105(10) 0.0719(4) 0.1696(17) 0.152 Uiso 1 calc R
H24C H -0.0208(15) 0.1474(22) 0.1492(12) 0.152 Uiso 1 calc R
C25 C 0.1644(4) -0.1271(4) 0.2865(2) 0.091(2) Uani 1 d .
H25A H 0.1125(19) -0.1498(21) 0.2566(5) 0.136 Uiso 1 calc R
H25B H 0.1299(22) -0.0990(9) 0.3200(10) 0.136 Uiso 1 calc R
H25C H 0.2074(6) -0.1872(12) 0.2989(15) 0.136 Uiso 1 calc R
C26 C 0.3224(4) -0.0115(4) 0.3060(2) 0.0843(14) Uani 1 d .
H26A H 0.3592(18) 0.0503(17) 0.2924(8) 0.126 Uiso 1 calc R
H26B H 0.3703(15) -0.0708(11) 0.3104(12) 0.126 Uiso 1 calc R
H26C H 0.2938(4) 0.0041(27) 0.3436(5) 0.126 Uiso 1 calc R
C27 C 0.2213(4) 0.2351(4) 0.3141(2) 0.0851(14) Uani 1 d .
H27A H 0.2601(16) 0.2639(23) 0.2824(2) 0.128 Uiso 1 calc R
H27B H 0.2666(15) 0.1902(7) 0.3389(12) 0.128 Uiso 1 calc R
H27C H 0.1952(4) 0.2927(17) 0.3375(13) 0.128 Uiso 1 calc R
C28 C 0.0679(5) 0.1174(4) 0.3377(2) 0.103(2) Uani 1 d .
H28A H 0.0103(19) 0.0767(27) 0.3200(2) 0.155 Uiso 1 calc R
H28B H 0.0412(27) 0.1722(5) 0.3628(11) 0.155 Uiso 1 calc R
H28C H 0.1136(9) 0.0707(25) 0.3611(11) 0.155 Uiso 1 calc R
C30 C 0.2200(3) -0.2441(3) 0.04336(15) 0.0487(8) Uani 1 d .
C31 C 0.1974(3) -0.2333(3) -0.0170(2) 0.0627(10) Uani 1 d .
H31 H 0.2162(3) -0.1707(3) -0.0363(2) 0.075 Uiso 1 calc R
C32 C 0.1474(4) -0.3141(4) -0.0490(2) 0.0742(12) Uani 1 d .
H32 H 0.1329(4) -0.3059(4) -0.0897(2) 0.089 Uiso 1 calc R
C33 C 0.1190(3) -0.4062(3) -0.0217(2) 0.0723(12) Uani 1 d .
H33 H 0.0863(3) -0.4611(3) -0.0436(2) 0.087 Uiso 1 calc R
C34 C 0.1384(4) -0.4174(3) 0.0374(2) 0.0732(12) Uani 1 d .
H34 H 0.1177(4) -0.4797(3) 0.0562(2) 0.088 Uiso 1 calc R
C35 C 0.1884(3) -0.3380(3) 0.0702(2) 0.0652(11) Uani 1 d .
H35 H 0.2012(3) -0.3472(3) 0.1110(2) 0.078 Uiso 1 calc R
C40 C 0.4832(3) 0.0960(3) 0.2001(2) 0.0522(9) Uani 1 d .
C41 C 0.4989(3) 0.1904(4) 0.2304(2) 0.0708(12) Uani 1 d .
H41 H 0.4470(3) 0.2430(4) 0.2285(2) 0.085 Uiso 1 calc R
C42 C 0.5916(4) 0.2077(5) 0.2640(2) 0.102(2) Uani 1 d .
H42 H 0.6020(4) 0.2713(5) 0.2850(2) 0.123 Uiso 1 calc R
C43 C 0.6680(4) 0.1298(7) 0.2659(3) 0.122(3) Uani 1 d .
H43 H 0.7307(4) 0.1413(7) 0.2882(3) 0.146 Uiso 1 calc R
C44 C 0.6534(4) 0.0362(6) 0.2357(3) 0.109(2) Uani 1 d .
H44 H 0.7059(4) -0.0157(6) 0.2371(3) 0.131 Uiso 1 calc R
C45 C 0.5612(3) 0.0188(4) 0.2032(2) 0.0740(12) Uani 1 d .
H45 H 0.5509(3) -0.0457(4) 0.1830(2) 0.089 Uiso 1 calc R

loop_
_atom_type_symbol
_atom_type_description
_atom_type_scat_dispersion_real
_atom_type_scat_dispersion_imag
_atom_type_scat_source
C C 0.0033 0.0016 'International Tables Vol C Tables 4.2.6.8 and 6.1.1.4'
H H 0.0000 0.0000 'International Tables Vol C Tables 4.2.6.8 and 6.1.1.4'
P P 0.1023 0.0942 'International Tables Vol C Tables 4.2.6.8 and 6.1.1.4'
I I -0.7260 1.8120 'International Tables Vol C Tables 4.2.6.8 and 6.1.1.4'
Rh Rh -1.2870 0.9190 'International Tables Vol C Tables 4.2.6.8 and 6.1.1.4'

loop_
_geom_angle_atom_site_label_1
_geom_angle_atom_site_label_2
_geom_angle_atom_site_label_3
_geom_angle
C1 Rh C2 35.16(12)
C1 Rh P2 92.55(10)
C2 Rh P2 89.06(10)
C1 Rh P1 92.67(10)
C2 Rh P1 89.14(10)
P2 Rh P1 168.21(4)
C1 Rh I 147.84(10)
C2 Rh I 176.98(9)
P2 Rh I 90.29(4)
P1 Rh I 90.90(4)
C10 P1 C11 108.8(2)
C10 P1 C12 103.7(2)
C11 P1 C12 101.3(2)
C10 P1 Rh 116.25(13)
C11 P1 Rh 115.67(14)
C12 P1 Rh 109.4(2)
C22 P2 C21 108.1(2)
C22 P2 C20 102.8(2)
C21 P2 C20 102.4(2)
C22 P2 Rh 116.57(15)
C21 P2 Rh 114.96(13)
C20 P2 Rh 110.40(15)
C2 C1 C40 149.1(4)
C2 C1 Rh 76.3(2)
C40 C1 Rh 134.5(3)
C1 C2 C3 158.5(3)
C1 C2 Rh 68.5(2)
C3 C2 Rh 132.9(2)
C4 C3 C2 173.9(4)
C3 C4 C30 175.7(4)
C13 C10 C14 111.1(4)
C13 C10 P1 113.7(3)
C14 C10 P1 116.5(3)
C15 C11 C16 109.5(4)
C15 C11 P1 112.3(4)
C16 C11 P1 116.9(3)
C18 C12 C17 110.4(4)
C18 C12 P1 114.0(3)
C17 C12 P1 110.1(3)
C24 C20 C23 110.0(4)
C24 C20 P2 114.2(3)
C23 C20 P2 110.9(3)
C26 C21 C25 109.7(4)
C26 C21 P2 113.4(3)
C25 C21 P2 117.1(3)
C27 C22 C28 111.5(4)
C27 C22 P2 113.6(3)
C28 C22 P2 115.6(3)
C31 C30 C35 117.4(3)
C31 C30 C4 120.5(4)
C35 C30 C4 121.9(3)
C32 C31 C30 120.7(4)
C33 C32 C31 120.5(4)
C34 C33 C32 119.7(4)
C33 C34 C35 120.8(4)
C34 C35 C30 120.8(4)
C41 C40 C45 119.2(4)
C41 C40 C1 121.4(4)
C45 C40 C1 119.4(4)
C40 C41 C42 120.3(5)
C43 C42 C41 119.2(6)
C44 C43 C42 120.9(5)
C43 C44 C45 119.7(6)
C44 C45 C40 120.7(5)

loop_
_geom_bond_atom_site_label_1
_geom_bond_atom_site_label_2
_geom_bond_distance
Rh C1 2.034(3)
Rh C2 2.124(3)
Rh P2 2.378(3)
Rh P1 2.381(3)
Rh I 2.6733(9)
P1 C10 1.853(4)
P1 C11 1.863(4)
P1 C12 1.862(4)
P2 C22 1.855(4)
P2 C21 1.861(4)
P2 C20 1.863(4)
C1 C2 1.259(5)
C1 C40 1.448(5)
C2 C3 1.380(5)
C3 C4 1.198(5)
C4 C30 1.430(5)
C10 C13 1.519(6)
C10 C14 1.541(6)
C11 C15 1.531(7)
C11 C16 1.553(6)
C12 C18 1.509(5)
C12 C17 1.522(6)
C20 C24 1.514(6)
C20 C23 1.531(6)
C21 C26 1.520(6)
C21 C25 1.529(5)
C22 C27 1.510(6)
C22 C28 1.539(6)
C30 C31 1.380(5)
C30 C35 1.387(5)
C31 C32 1.375(5)
C32 C33 1.361(6)
C33 C34 1.346(6)
C34 C35 1.371(6)
C40 C41 1.371(6)
C40 C45 1.382(5)
C41 C42 1.382(6)
C42 C43 1.374(9)
C43 C44 1.359(9)
C44 C45 1.365(6)

loop_
_geom_torsion_atom_site_label_1
_geom_torsion_atom_site_label_2
_geom_torsion_atom_site_label_3
_geom_torsion_atom_site_label_4
_geom_torsion
C1 Rh P1 C10 -113.7(2)
C2 Rh P1 C10 -148.7(2)
P2 Rh P1 C10 130.1(2)
I Rh P1 C10 34.3(2)
C1 Rh P1 C11 15.7(2)
C2 Rh P1 C11 -19.3(2)
P2 Rh P1 C11 -100.5(3)
I Rh P1 C11 163.7(2)
C1 Rh P1 C12 129.3(2)
C2 Rh P1 C12 94.3(2)
P2 Rh P1 C12 13.0(2)
I Rh P1 C12 -82.71(14)
C1 Rh P2 C22 115.1(2)
C2 Rh P2 C22 150.1(2)
P1 Rh P2 C22 -128.6(2)
I Rh P2 C22 -32.8(2)
C1 Rh P2 C21 -12.9(2)
C2 Rh P2 C21 22.1(2)
P1 Rh P2 C21 103.4(2)
I Rh P2 C21 -160.85(15)
C1 Rh P2 C20 -128.1(2)
C2 Rh P2 C20 -93.1(2)
P1 Rh P2 C20 -11.9(2)
I Rh P2 C20 83.95(14)
C2 Rh C1 C2 0.0
P2 Rh C1 C2 84.7(2)
P1 Rh C1 C2 -84.7(2)
I Rh C1 C2 179.34(15)
C2 Rh C1 C40 -178.7(5)
P2 Rh C1 C40 -94.0(3)
P1 Rh C1 C40 96.6(3)
I Rh C1 C40 0.6(5)
C40 C1 C2 C3 2.3(14)
Rh C1 C2 C3 -175.9(9)
C40 C1 C2 Rh 178.2(7)
Rh C1 C2 Rh 0.0
C1 Rh C2 C1 0.0
P2 Rh C2 C1 -95.8(2)
P1 Rh C2 C1 95.9(2)
I Rh C2 C1 -173.4(15)
C1 Rh C2 C3 178.0(5)
P2 Rh C2 C3 82.2(3)
P1 Rh C2 C3 -86.2(3)
I Rh C2 C3 4.6(19)
C1 C2 C3 C4 176.5(31)
Rh C2 C3 C4 1.7(37)
C2 C3 C4 C30 5.4(83)
C11 P1 C10 C13 -79.5(4)
C12 P1 C10 C13 173.3(3)
Rh P1 C10 C13 53.1(4)
C11 P1 C10 C14 51.6(4)
C12 P1 C10 C14 -55.7(4)
Rh P1 C10 C14 -175.8(3)
C10 P1 C11 C15 53.4(4)
C12 P1 C11 C15 162.3(3)
Rh P1 C11 C15 -79.6(4)
C10 P1 C11 C16 -74.4(5)
C12 P1 C11 C16 34.5(5)
Rh P1 C11 C16 152.7(4)
C10 P1 C12 C18 -57.5(3)
C11 P1 C12 C18 -170.2(3)
Rh P1 C12 C18 67.2(3)
C10 P1 C12 C17 177.8(3)
C11 P1 C12 C17 65.1(4)
Rh P1 C12 C17 -57.5(3)
C22 P2 C20 C24 56.3(4)
C21 P2 C20 C24 168.4(3)
Rh P2 C20 C24 -68.8(3)
C22 P2 C20 C23 -178.8(3)
C21 P2 C20 C23 -66.7(3)
Rh P2 C20 C23 56.1(3)
C22 P2 C21 C26 -50.1(3)
C20 P2 C21 C26 -158.2(3)
Rh P2 C21 C26 82.0(3)
C22 P2 C21 C25 79.3(4)
C20 P2 C21 C25 -28.8(4)
Rh P2 C21 C25 -148.5(3)
C21 P2 C22 C27 78.0(3)
C20 P2 C22 C27 -174.1(3)
Rh P2 C22 C27 -53.3(4)
C21 P2 C22 C28 -52.6(4)
C20 P2 C22 C28 55.2(4)
Rh P2 C22 C28 176.1(3)
C3 C4 C30 C31 59.5(54)
C3 C4 C30 C35 -115.8(52)
C35 C30 C31 C32 -1.3(6)
C4 C30 C31 C32 -176.8(4)
C30 C31 C32 C33 0.2(7)
C31 C32 C33 C34 1.1(7)
C32 C33 C34 C35 -1.3(7)
C33 C34 C35 C30 0.1(7)
C31 C30 C35 C34 1.2(6)
C4 C30 C35 C34 176.6(4)
C2 C1 C40 C41 -176.7(6)
Rh C1 C40 C41 0.9(6)
C2 C1 C40 C45 2.5(8)
Rh C1 C40 C45 -179.9(3)
C45 C40 C41 C42 -0.3(6)
C1 C40 C41 C42 178.9(4)
C40 C41 C42 C43 0.8(8)
C41 C42 C43 C44 -0.4(9)
C42 C43 C44 C45 -0.4(10)
C43 C44 C45 C40 0.9(8)
C41 C40 C45 C44 -0.6(7)
C1 C40 C45 C44 -179.7(4)
